data_1553646
loop_
_publ_author_name
'Thorarinsdottir, Agnes E.'
'Gaudette, Alexandra I.'
'Harris, T. David'

_publ_section_title
;
 Spin-crossover and high-spin iron(ii) complexes as chemical shift
 <sup>19</sup>F magnetic resonance thermometers.
;
_journal_issue 3
_journal_name_full 'Chemical science'
_journal_page_first 2448
_journal_page_last 2456
_journal_paper_doi 10.1039/c6sc04287b
_journal_volume 8
_journal_year 2017
_chemical_absolute_configuration unk
_chemical_formula_moiety '3(C8 H9 F Fe0.33 N2), 2(B F4)'
_chemical_formula_sum 'C24 H27 B2 F11 Fe N6'
_chemical_formula_weight 685.98
_space_group_crystal_system trigonal
_space_group_IT_number 143
_space_group_name_Hall 'P 3'
_space_group_name_H-M_alt 'P 3'
_atom_sites_solution_hydrogens geom
_atom_sites_solution_primary direct
_audit_creation_date 2016-08-01
_audit_creation_method
;
Olex2 1.2
(compiled 2016.02.19 svn.r3266 for OlexSys, GUI svn.r5155)
;
_audit_update_record
;
2016-09-20 deposited with the CCDC.
2017-01-06 downloaded from the CCDC.
;
_cell_angle_alpha 90
_cell_angle_beta 90
_cell_angle_gamma 120
_cell_formula_units_Z 3
_cell_length_a 16.8376(5)
_cell_length_b 16.8376(5)
_cell_length_c 7.8829(3)
_cell_measurement_reflns_used 9954
_cell_measurement_temperature 100
_cell_measurement_theta_max 72.662
_cell_measurement_theta_min 9.834
_cell_volume 1935.43(11)
_computing_cell_refinement 'SAINT V8.34A (Bruker, 2013)'
_computing_data_collection 'APEX2 V2014.11-0 (Bruker, 2014)'
_computing_data_reduction 'Bruker SAINT'
_computing_molecular_graphics 'Olex2 (Dolomanov et al., 2009)'
_computing_publication_material 'Olex2 (Dolomanov et al., 2009)'
_computing_structure_refinement 'XL (Sheldrick, 2008)'
_computing_structure_solution 'XS (Sheldrick, 2008)'
_diffrn_ambient_temperature 100.08
_diffrn_detector_area_resol_mean 8
_diffrn_measured_fraction_theta_full 0.993
_diffrn_measured_fraction_theta_max 0.997
_diffrn_measurement_device_type 'Bruker Kappa APEX CCD area detector'
_diffrn_measurement_method '\w and \f scans'
_diffrn_radiation_monochromator graphite
_diffrn_radiation_type MoK\a
_diffrn_radiation_wavelength 0.71073
_diffrn_reflns_av_R_equivalents 0.0390
_diffrn_reflns_av_unetI/netI 0.0224
_diffrn_reflns_Laue_measured_fraction_full 0.993
_diffrn_reflns_Laue_measured_fraction_max 0.997
_diffrn_reflns_limit_h_max 28
_diffrn_reflns_limit_h_min -28
_diffrn_reflns_limit_k_max 28
_diffrn_reflns_limit_k_min -28
_diffrn_reflns_limit_l_max 13
_diffrn_reflns_limit_l_min -13
_diffrn_reflns_number 115769
_diffrn_reflns_point_group_measured_fraction_full 0.993
_diffrn_reflns_point_group_measured_fraction_max 0.996
_diffrn_reflns_theta_full 26.000
_diffrn_reflns_theta_max 36.445
_diffrn_reflns_theta_min 4.843
_diffrn_source 'sealed tube'
_exptl_absorpt_coefficient_mu 0.694
_exptl_absorpt_correction_T_max 0.7471
_exptl_absorpt_correction_T_min 0.7068
_exptl_absorpt_correction_type multi-scan
_exptl_absorpt_process_details
;
SADABS-2014/5 (Bruker,2014/5) was used for absorption correction.
wR2(int) was 0.0857 before and 0.0536 after correction.
The Ratio of minimum to maximum transmission is 0.9461.
The \l/2 correction factor is Not present.
;
_exptl_crystal_colour 'dark red'
_exptl_crystal_colour_modifier dark
_exptl_crystal_colour_primary red
_exptl_crystal_density_diffrn 1.766
_exptl_crystal_description prism
_exptl_crystal_F_000 1044
_exptl_crystal_recrystallization_method
'Crystals were grown by vapor diffusion of diethyl ether into a concentrated red-colored solution of the complex in methanol/acetonitrile (1:1) mixture'
_exptl_crystal_size_max 0.32
_exptl_crystal_size_mid 0.309
_exptl_crystal_size_min 0.124
_refine_diff_density_max 0.717
_refine_diff_density_min -0.290
_refine_diff_density_rms 0.071
_refine_ls_abs_structure_details
;
 Flack x determined using 6029 quotients [(I+)-(I-)]/[(I+)+(I-)]
 (Parsons, Flack and Wagner, Acta Cryst. B69 (2013) 249-259).
;
_refine_ls_abs_structure_Flack 0.077(8)
_refine_ls_extinction_method none
_refine_ls_goodness_of_fit_ref 1.026
_refine_ls_hydrogen_treatment constr
_refine_ls_matrix_type full
_refine_ls_number_parameters 428
_refine_ls_number_reflns 12595
_refine_ls_number_restraints 1
_refine_ls_restrained_S_all 1.025
_refine_ls_R_factor_all 0.0375
_refine_ls_R_factor_gt 0.0365
_refine_ls_shift/su_max 0.001
_refine_ls_shift/su_mean 0.000
_refine_ls_structure_factor_coef Fsqd
_refine_ls_weighting_details 'w=1/[\s^2^(Fo^2^)+(0.0632P)^2^+0.5295P] where P=(Fo^2^+2Fc^2^)/3'
_refine_ls_weighting_scheme calc
_refine_ls_wR_factor_gt 0.0948
_refine_ls_wR_factor_ref 0.0958
_reflns_Friedel_coverage 1.000
_reflns_Friedel_fraction_full 0.993
_reflns_Friedel_fraction_max 0.996
_reflns_number_gt 12363
_reflns_number_total 12595
_reflns_threshold_expression 'I > 2\s(I)'
_cod_data_source_file c6sc04287b2.cif
_cod_data_source_block aet15_work
_cod_original_cell_volume 1935.43(14)
_cod_database_code 1553646
_shelx_space_group_comment
;
The symmetry employed for this shelxl refinement is uniquely defined
by the following loop, which should always be used as a source of
symmetry information in preference to the above space-group names.
They are only intended as comments.
;
_shelx_estimated_absorpt_t_max 0.919
_shelx_estimated_absorpt_t_min 0.808
_olex2_refinement_description
;
1. Twinned data refinement
 Scales: 0.5055(12) 0.4945(12)
2. Fixed Uiso
 At 1.2 times of:
  All C(H) groups, All C(H,H) groups
3. Others
 Sof(F10A)=1-FVAR(1)
 Sof(F10)=FVAR(1)
 Sof(F11A)=1-FVAR(2)
 Sof(F11)=FVAR(2)
 Sof(F9A)=1-FVAR(3)
 Sof(F9)=FVAR(3)
4.a Secondary CH2 refined with riding coordinates:
 C1(H1a,H1b), C2(H2a,H2b), C3(H3a,H3b), C17(H17a,H17b), C18(H18a,H18b),
 C19(H19a,H19b), C9(H9a,H9b), C10(H10a,H10b), C11(H11a,H11b)
4.b Aromatic/amide H refined with riding coordinates:
 C6(H6), C7(H7), C8(H8), C22(H22), C23(H23), C24(H24), C14(H14), C15(H15),
 C16(H16)
;
_shelx_shelxl_version_number 2014/7
_olex2_date_sample_data_collection 2016-07-09
_olex2_date_sample_submission 2016-07-09
_olex2_exptl_crystal_mounting_method 'Crystal was mounted in Paratone-N oil'
_olex2_submission_original_sample_id aet15
_olex2_submission_special_instructions 'No special instructions were received'

loop_
_space_group_symop_operation_xyz
'x, y, z'
'-y, x-y, z'
'-x+y, -x, z'

loop_
_atom_site_label
_atom_site_type_symbol
_atom_site_fract_x
_atom_site_fract_y
_atom_site_fract_z
_atom_site_U_iso_or_equiv
_atom_site_adp_type
_atom_site_occupancy
_atom_site_site_symmetry_order
_atom_site_calc_flag
_atom_site_refinement_flags_posn
_atom_site_refinement_flags_adp
_atom_site_refinement_flags_occupancy
_atom_site_disorder_assembly
_atom_site_disorder_group
Fe1 Fe 0.6667 0.3333 0.18689(8) 0.01148(10) Uani 1 3 d S T P . .
F1 F 0.47169(17) 0.48259(16) 0.0827(3) 0.0289(4) Uani 1 1 d . . . . .
N1 N 0.64913(16) 0.41693(16) 0.3434(3) 0.0146(4) Uani 1 1 d . . . . .
N2 N 0.56863(16) 0.33580(18) 0.0534(3) 0.0142(3) Uani 1 1 d . . . . .
C1 C 0.57979(19) 0.36152(19) 0.4775(4) 0.0164(4) Uani 1 1 d . . . . .
H1A H 0.5398 0.3879 0.4992 0.020 Uiso 1 1 calc R . . . .
H1B H 0.6118 0.3642 0.5845 0.020 Uiso 1 1 calc R . . . .
C2 C 0.74067(19) 0.47835(17) 0.4216(4) 0.0168(4) Uani 1 1 d . . . . .
H2A H 0.7338 0.5107 0.5204 0.020 Uiso 1 1 calc R . . . .
H2B H 0.7815 0.5248 0.3381 0.020 Uiso 1 1 calc R . . . .
C3 C 0.6161(2) 0.4680(2) 0.2392(4) 0.0191(4) Uani 1 1 d . . . . .
H3A H 0.6688 0.5217 0.1856 0.023 Uiso 1 1 calc R . . . .
H3B H 0.5832 0.4902 0.3115 0.023 Uiso 1 1 calc R . . . .
C4 C 0.55237(19) 0.40382(18) 0.1041(3) 0.0168(4) Uani 1 1 d . . . . .
C5 C 0.4858(2) 0.4156(2) 0.0255(4) 0.0199(4) Uani 1 1 d . . . . .
C6 C 0.4332(2) 0.3602(2) -0.1067(4) 0.0225(5) Uani 1 1 d . . . . .
H6 H 0.3884 0.3697 -0.1617 0.027 Uiso 1 1 calc R . . . .
C7 C 0.4492(2) 0.2906(2) -0.1548(4) 0.0201(4) Uani 1 1 d . . . . .
H7 H 0.4142 0.2498 -0.2434 0.024 Uiso 1 1 calc R . . . .
C8 C 0.51650(19) 0.28043(19) -0.0735(3) 0.0175(4) Uani 1 1 d . . . . .
H8 H 0.5265 0.2321 -0.1088 0.021 Uiso 1 1 calc R . . . .
Fe3 Fe 0.3333 0.6667 0.03003(7) 0.01352(12) Uani 1 3 d S T P . .
F3 F 0.67223(16) 0.78367(15) 0.1394(3) 0.0303(4) Uani 1 1 d . . . . .
N5 N 0.25758(17) 0.69550(17) -0.1263(3) 0.0177(4) Uani 1 1 d . . . . .
N6 N 0.42665(16) 0.65660(17) 0.1636(3) 0.0147(4) Uani 1 1 d . . . . .
C17 C 0.1889(2) 0.6069(2) -0.2034(4) 0.0205(5) Uani 1 1 d . . . . .
H17A H 0.1594 0.6181 -0.3018 0.025 Uiso 1 1 calc R . . . .
H17B H 0.1409 0.5696 -0.1194 0.025 Uiso 1 1 calc R . . . .
C18 C 0.3185(2) 0.7621(2) -0.2600(4) 0.0217(5) Uani 1 1 d . . . . .
H18A H 0.2991 0.8078 -0.2821 0.026 Uiso 1 1 calc R . . . .
H18B H 0.3123 0.7287 -0.3670 0.026 Uiso 1 1 calc R . . . .
C19 C 0.2148(2) 0.7380(2) -0.0236(4) 0.0214(5) Uani 1 1 d . . . . .
H19A H 0.1570 0.6899 0.0276 0.026 Uiso 1 1 calc R . . . .
H19B H 0.2007 0.7773 -0.0962 0.026 Uiso 1 1 calc R . . . .
C20 C 0.51324(19) 0.71839(19) 0.1137(4) 0.0181(4) Uani 1 1 d . . . . .
C21 C 0.58809(19) 0.7216(2) 0.1932(4) 0.0208(4) Uani 1 1 d . . . . .
C22 C 0.5773(2) 0.6637(2) 0.3264(4) 0.0235(5) Uani 1 1 d . . . . .
H22 H 0.6287 0.6671 0.3829 0.028 Uiso 1 1 calc R . . . .
C23 C 0.4883(2) 0.6002(2) 0.3747(4) 0.0208(4) Uani 1 1 d . . . . .
H23 H 0.4778 0.5586 0.4647 0.025 Uiso 1 1 calc R . . . .
C24 C 0.4150(2) 0.5982(2) 0.2904(4) 0.0177(4) Uani 1 1 d . . . . .
H24 H 0.3544 0.5540 0.3233 0.021 Uiso 1 1 calc R . . . .
Fe2 Fe 1.0000 1.0000 0.06114(8) 0.01493(12) Uani 1 3 d S T P . .
F2 F 0.87973(19) 0.66184(15) 0.1820(3) 0.0319(4) Uani 1 1 d . . . . .
N3 N 0.90335(19) 0.9943(2) -0.0931(3) 0.0195(4) Uani 1 1 d . . . . .
N4 N 0.91780(16) 0.89093(17) 0.1949(3) 0.0158(4) Uani 1 1 d . . . . .
C9 C 0.8389(2) 1.0098(2) 0.0115(4) 0.0230(5) Uani 1 1 d . . . . .
H9A H 0.7915 0.9512 0.0619 0.028 Uiso 1 1 calc R . . . .
H9B H 0.8078 1.0344 -0.0600 0.028 Uiso 1 1 calc R . . . .
C10 C 0.9483(2) 1.0680(2) -0.2272(4) 0.0253(5) Uani 1 1 d . . . . .
H10A H 0.9095 1.0958 -0.2493 0.030 Uiso 1 1 calc R . . . .
H10B H 0.9535 1.0401 -0.3342 0.030 Uiso 1 1 calc R . . . .
C11 C 0.8580(2) 0.9010(2) -0.1707(4) 0.0256(5) Uani 1 1 d . . . . .
H11A H 0.8205 0.8987 -0.2693 0.031 Uiso 1 1 calc R . . . .
H11B H 0.8172 0.8548 -0.0868 0.031 Uiso 1 1 calc R . . . .
C12 C 0.9230(2) 0.81567(19) 0.1494(4) 0.0191(4) Uani 1 1 d . . . . .
C13 C 0.8724(2) 0.73387(19) 0.2342(4) 0.0218(5) Uani 1 1 d . . . . .
C14 C 0.8173(2) 0.7258(2) 0.3692(4) 0.0234(5) Uani 1 1 d . . . . .
H14 H 0.7843 0.6698 0.4298 0.028 Uiso 1 1 calc R . . . .
C15 C 0.8119(2) 0.8021(2) 0.4131(3) 0.0202(4) Uani 1 1 d . . . . .
H15 H 0.7737 0.7992 0.5043 0.024 Uiso 1 1 calc R . . . .
C16 C 0.86210(18) 0.88255(18) 0.3245(3) 0.0183(4) Uani 1 1 d . . . . .
H16 H 0.8572 0.9344 0.3561 0.022 Uiso 1 1 calc R . . . .
F4 F 0.7640(3) 0.6806(4) 0.7649(11) 0.104(2) Uani 1 1 d . . . . .
F5 F 0.6433(5) 0.5665(5) 0.6643(10) 0.109(3) Uani 1 1 d . . . . .
F6 F 0.6495(6) 0.6041(4) 0.9423(6) 0.101(2) Uani 1 1 d . . . . .
F7 F 0.6450(4) 0.6973(4) 0.7396(7) 0.0753(16) Uani 1 1 d . . . . .
B1 B 0.6689(4) 0.6322(3) 0.7833(5) 0.0314(7) Uani 1 1 d . . . . .
F8 F 0.3685(3) 0.3386(5) 0.4964(5) 0.0747(14) Uani 1 1 d . . . . .
F9 F 0.2193(12) 0.2501(8) 0.531(4) 0.136(9) Uani 0.546(17) 1 d . . . A 1
F10 F 0.2902(9) 0.3986(14) 0.581(4) 0.133(12) Uani 0.51(3) 1 d . . . A 1
F11 F 0.2646(13) 0.3413(19) 0.3253(18) 0.094(8) Uani 0.42(3) 1 d . . . A 1
B2 B 0.2845(3) 0.3334(4) 0.5080(7) 0.0374(9) Uani 1 1 d . . . . .
F10A F 0.2862(9) 0.4129(6) 0.475(2) 0.080(5) Uani 0.49(3) 1 d . . . A 2
F11A F 0.2230(8) 0.2738(10) 0.409(3) 0.118(10) Uani 0.58(3) 1 d . . . A 2
F9A F 0.2559(6) 0.3210(10) 0.6952(10) 0.069(4) Uani 0.454(17) 1 d . . . A 2

loop_
_atom_site_aniso_label
_atom_site_aniso_U_11
_atom_site_aniso_U_22
_atom_site_aniso_U_33
_atom_site_aniso_U_23
_atom_site_aniso_U_13
_atom_site_aniso_U_12
Fe1 0.01119(12) 0.01119(12) 0.0121(3) 0.000 0.000 0.00559(6)
F1 0.0338(10) 0.0301(10) 0.0346(10) -0.0059(8) -0.0064(8) 0.0249(9)
N1 0.0159(9) 0.0139(8) 0.0147(9) 0.0013(6) 0.0010(7) 0.0079(7)
N2 0.0137(8) 0.0136(7) 0.0138(9) 0.0005(7) -0.0001(6) 0.0058(7)
C1 0.0173(9) 0.0165(9) 0.0168(9) -0.0001(8) 0.0020(8) 0.0094(8)
C2 0.0166(9) 0.0134(9) 0.0178(10) -0.0014(7) -0.0023(8) 0.0055(7)
C3 0.0223(11) 0.0184(10) 0.0203(11) 0.0014(8) -0.0013(8) 0.0130(9)
C4 0.0187(10) 0.0169(9) 0.0176(10) 0.0004(7) -0.0004(8) 0.0110(8)
C5 0.0203(10) 0.0214(11) 0.0225(11) 0.0006(9) -0.0009(9) 0.0138(9)
C6 0.0211(11) 0.0276(12) 0.0217(11) 0.0026(10) -0.0021(9) 0.0143(10)
C7 0.0182(10) 0.0235(11) 0.0168(10) -0.0002(9) -0.0010(8) 0.0090(9)
C8 0.0187(10) 0.0182(10) 0.0160(10) -0.0011(8) -0.0018(8) 0.0095(8)
Fe3 0.01401(16) 0.01401(16) 0.0125(3) 0.000 0.000 0.00701(8)
F3 0.0158(7) 0.0273(9) 0.0408(12) 0.0011(8) -0.0031(8) 0.0056(8)
N5 0.0176(9) 0.0185(9) 0.0167(9) -0.0006(7) -0.0011(7) 0.0089(8)
N6 0.0139(8) 0.0146(8) 0.0157(9) -0.0012(7) -0.0003(6) 0.0072(7)
C17 0.0215(11) 0.0219(11) 0.0169(10) -0.0032(8) -0.0045(9) 0.0099(9)
C18 0.0256(12) 0.0237(12) 0.0158(9) 0.0051(8) -0.0005(9) 0.0123(10)
C19 0.0210(11) 0.0225(11) 0.0235(11) -0.0007(9) 0.0003(9) 0.0129(10)
C20 0.0168(10) 0.0167(10) 0.0200(10) -0.0008(8) -0.0005(8) 0.0078(8)
C21 0.0157(10) 0.0185(10) 0.0267(12) -0.0015(9) -0.0015(8) 0.0075(8)
C22 0.0218(11) 0.0257(12) 0.0255(11) -0.0024(10) -0.0062(9) 0.0136(10)
C23 0.0230(11) 0.0239(11) 0.0200(10) -0.0019(9) -0.0008(9) 0.0152(10)
C24 0.0190(10) 0.0198(10) 0.0158(10) 0.0001(8) 0.0004(8) 0.0109(9)
Fe2 0.01582(16) 0.01582(16) 0.0131(2) 0.000 0.000 0.00791(8)
F2 0.0489(14) 0.0192(8) 0.0310(9) 0.0001(8) 0.0042(9) 0.0197(9)
N3 0.0210(10) 0.0209(10) 0.0159(9) -0.0006(8) -0.0023(7) 0.0099(9)
N4 0.0147(8) 0.0151(8) 0.0166(8) -0.0018(7) -0.0020(7) 0.0066(7)
C9 0.0199(11) 0.0253(12) 0.0256(12) -0.0017(10) -0.0031(9) 0.0127(10)
C10 0.0270(13) 0.0289(13) 0.0201(11) 0.0032(10) -0.0034(10) 0.0140(11)
C11 0.0270(13) 0.0267(13) 0.0218(12) -0.0073(10) -0.0074(10) 0.0125(11)
C12 0.0206(10) 0.0175(10) 0.0194(10) -0.0011(8) -0.0009(8) 0.0096(9)
C13 0.0265(12) 0.0150(9) 0.0228(11) -0.0012(8) -0.0016(9) 0.0096(9)
C14 0.0271(12) 0.0160(10) 0.0228(11) 0.0003(8) 0.0007(9) 0.0075(9)
C15 0.0202(10) 0.0190(10) 0.0175(9) -0.0015(8) 0.0004(8) 0.0070(8)
C16 0.0168(9) 0.0170(10) 0.0191(10) -0.0013(8) 0.0002(8) 0.0070(8)
F4 0.047(2) 0.075(3) 0.180(7) 0.038(4) 0.030(3) 0.023(2)
F5 0.117(6) 0.104(5) 0.122(5) -0.065(4) -0.012(4) 0.068(4)
F6 0.194(7) 0.067(3) 0.053(2) 0.038(2) 0.068(3) 0.074(4)
F7 0.114(4) 0.091(3) 0.070(3) -0.002(2) -0.016(3) 0.087(4)
B1 0.0349(17) 0.0326(18) 0.0309(16) 0.0053(14) 0.0044(16) 0.0201(17)
F8 0.0442(19) 0.142(4) 0.0503(19) -0.021(3) -0.0200(16) 0.056(3)
F9 0.091(9) 0.039(4) 0.26(2) 0.028(8) 0.106(12) 0.019(5)
F10 0.067(6) 0.100(12) 0.23(3) -0.136(16) -0.039(10) 0.044(7)
F11 0.084(10) 0.14(2) 0.083(9) 0.035(10) -0.013(7) 0.078(13)
B2 0.0298(19) 0.0281(15) 0.052(2) -0.0020(19) -0.0139(17) 0.0129(16)
F10A 0.080(7) 0.024(3) 0.118(10) 0.026(5) -0.028(6) 0.011(4)
F11A 0.060(6) 0.095(10) 0.22(2) -0.121(14) -0.084(10) 0.052(7)
F9A 0.043(4) 0.118(11) 0.044(4) 0.025(5) 0.005(3) 0.040(6)

loop_
_atom_type_symbol
_atom_type_description
_atom_type_scat_dispersion_real
_atom_type_scat_dispersion_imag
_atom_type_scat_source
C C 0.0033 0.0016 'International Tables Vol C Tables 4.2.6.8 and 6.1.1.4'
H H 0.0000 0.0000 'International Tables Vol C Tables 4.2.6.8 and 6.1.1.4'
B B 0.0013 0.0007 'International Tables Vol C Tables 4.2.6.8 and 6.1.1.4'
N N 0.0061 0.0033 'International Tables Vol C Tables 4.2.6.8 and 6.1.1.4'
F F 0.0171 0.0103 'International Tables Vol C Tables 4.2.6.8 and 6.1.1.4'
Fe Fe 0.3463 0.8444 'International Tables Vol C Tables 4.2.6.8 and 6.1.1.4'

loop_
_geom_angle_atom_site_label_1
_geom_angle_atom_site_label_2
_geom_angle_atom_site_label_3
_geom_angle
_geom_angle_site_symmetry_1
_geom_angle_site_symmetry_3
N1 Fe1 N1 85.99(10) 2_655 .
N1 Fe1 N1 85.99(10) 3_665 2_655
N1 Fe1 N1 85.99(10) 3_665 .
N2 Fe1 N1 169.56(10) . 3_665
N2 Fe1 N1 96.12(10) . 2_655
N2 Fe1 N1 169.56(10) 3_665 2_655
N2 Fe1 N1 83.97(10) 2_655 2_655
N2 Fe1 N1 83.97(10) . .
N2 Fe1 N1 96.13(10) 3_665 .
N2 Fe1 N1 169.56(10) 2_655 .
N2 Fe1 N1 96.13(10) 2_655 3_665
N2 Fe1 N1 83.97(10) 3_665 3_665
N2 Fe1 N2 94.27(9) 3_665 .
N2 Fe1 N2 94.26(9) 2_655 3_665
N2 Fe1 N2 94.27(9) 2_655 .
C1 N1 Fe1 109.80(16) . .
C2 N1 Fe1 106.10(17) . .
C2 N1 C1 110.6(2) . .
C3 N1 Fe1 107.20(17) . .
C3 N1 C1 110.5(2) . .
C3 N1 C2 112.5(2) . .
C4 N2 Fe1 112.48(19) . .
C8 N2 Fe1 129.9(2) . .
C8 N2 C4 117.6(2) . .
N1 C1 H1A 109.5 . .
N1 C1 H1B 109.5 . .
N1 C1 C2 110.6(2) . 2_655
H1A C1 H1B 108.1 . .
C2 C1 H1A 109.5 2_655 .
C2 C1 H1B 109.5 2_655 .
N1 C2 C1 108.6(2) . 3_665
N1 C2 H2A 110.0 . .
N1 C2 H2B 110.0 . .
C1 C2 H2A 110.0 3_665 .
C1 C2 H2B 110.0 3_665 .
H2A C2 H2B 108.4 . .
N1 C3 H3A 110.0 . .
N1 C3 H3B 110.0 . .
N1 C3 C4 108.3(2) . .
H3A C3 H3B 108.4 . .
C4 C3 H3A 110.0 . .
C4 C3 H3B 110.0 . .
N2 C4 C3 115.9(2) . .
N2 C4 C5 120.5(3) . .
C5 C4 C3 123.4(2) . .
F1 C5 C4 117.9(3) . .
F1 C5 C6 119.8(3) . .
C4 C5 C6 122.3(3) . .
C5 C6 H6 121.7 . .
C7 C6 C5 116.6(3) . .
C7 C6 H6 121.7 . .
C6 C7 H7 120.1 . .
C6 C7 C8 119.8(3) . .
C8 C7 H7 120.1 . .
N2 C8 C7 123.2(3) . .
N2 C8 H8 118.4 . .
C7 C8 H8 118.4 . .
N5 Fe3 N5 86.03(11) . 3_565
N5 Fe3 N5 86.02(11) . 2_665
N5 Fe3 N5 86.02(11) 3_565 2_665
N6 Fe3 N5 96.11(10) 2_665 3_565
N6 Fe3 N5 169.77(10) 3_565 3_565
N6 Fe3 N5 84.15(10) 3_565 2_665
N6 Fe3 N5 169.77(11) . .
N6 Fe3 N5 96.11(10) . 2_665
N6 Fe3 N5 84.15(10) 2_665 .
N6 Fe3 N5 84.15(10) . 3_565
N6 Fe3 N5 169.77(10) 2_665 2_665
N6 Fe3 N5 96.11(10) 3_565 .
N6 Fe3 N6 94.06(9) 2_665 3_565
N6 Fe3 N6 94.06(9) 3_565 .
N6 Fe3 N6 94.06(9) 2_665 .
C17 N5 Fe3 106.19(18) . .
C17 N5 C18 111.1(2) . .
C18 N5 Fe3 109.39(18) . .
C19 N5 Fe3 107.64(18) . .
C19 N5 C17 112.7(2) . .
C19 N5 C18 109.7(2) . .
C20 N6 Fe3 112.12(19) . .
C24 N6 Fe3 129.0(2) . .
C24 N6 C20 118.9(2) . .
N5 C17 H17A 110.0 . .
N5 C17 H17B 110.0 . .
N5 C17 C18 108.4(2) . 2_665
H17A C17 H17B 108.4 . .
C18 C17 H17A 110.0 2_665 .
C18 C17 H17B 110.0 2_665 .
N5 C18 C17 110.7(2) . 3_565
N5 C18 H18A 109.5 . .
N5 C18 H18B 109.5 . .
C17 C18 H18A 109.5 3_565 .
C17 C18 H18B 109.5 3_565 .
H18A C18 H18B 108.1 . .
N5 C19 H19A 110.1 . .
N5 C19 H19B 110.1 . .
N5 C19 C20 108.1(2) . 2_665
H19A C19 H19B 108.4 . .
C20 C19 H19A 110.1 2_665 .
C20 C19 H19B 110.1 2_665 .
N6 C20 C19 117.1(3) . 3_565
N6 C20 C21 120.4(3) . .
C21 C20 C19 122.4(3) . 3_565
F3 C21 C20 118.3(3) . .
F3 C21 C22 120.4(3) . .
C22 C21 C20 121.3(3) . .
C21 C22 H22 121.2 . .
C21 C22 C23 117.5(3) . .
C23 C22 H22 121.2 . .
C22 C23 H23 120.3 . .
C24 C23 C22 119.5(3) . .
C24 C23 H23 120.3 . .
N6 C24 C23 122.3(3) . .
N6 C24 H24 118.8 . .
C23 C24 H24 118.8 . .
N3 Fe2 N3 86.73(12) 2_765 .
N3 Fe2 N3 86.73(12) 3_675 .
N3 Fe2 N3 86.73(12) 2_765 3_675
N4 Fe2 N3 96.06(11) . .
N4 Fe2 N3 169.90(11) 2_765 .
N4 Fe2 N3 96.06(11) 3_675 3_675
N4 Fe2 N3 169.90(11) . 3_675
N4 Fe2 N3 83.76(11) 3_675 .
N4 Fe2 N3 169.90(11) 3_675 2_765
N4 Fe2 N3 83.76(11) 2_765 3_675
N4 Fe2 N3 96.06(11) 2_765 2_765
N4 Fe2 N3 83.76(11) . 2_765
N4 Fe2 N4 93.89(10) . 3_675
N4 Fe2 N4 93.89(10) . 2_765
N4 Fe2 N4 93.89(10) 2_765 3_675
C9 N3 Fe2 107.66(18) . .
C9 N3 C10 110.7(3) . .
C9 N3 C11 112.2(3) . .
C10 N3 Fe2 109.0(2) . .
C11 N3 Fe2 106.0(2) . .
C11 N3 C10 111.1(3) . .
C12 N4 Fe2 112.69(19) . .
C16 N4 Fe2 129.34(19) . .
C16 N4 C12 117.9(2) . .
N3 C9 H9A 110.0 . .
N3 C9 H9B 110.0 . .
N3 C9 C12 108.4(2) . 3_675
H9A C9 H9B 108.4 . .
C12 C9 H9A 110.0 3_675 .
C12 C9 H9B 110.0 3_675 .
N3 C10 H10A 109.5 . .
N3 C10 H10B 109.5 . .
N3 C10 C11 110.9(2) . 3_675
H10A C10 H10B 108.0 . .
C11 C10 H10A 109.5 3_675 .
C11 C10 H10B 109.5 3_675 .
N3 C11 C10 108.4(3) . 2_765
N3 C11 H11A 110.0 . .
N3 C11 H11B 110.0 . .
C10 C11 H11A 110.0 2_765 .
C10 C11 H11B 110.0 2_765 .
H11A C11 H11B 108.4 . .
N4 C12 C9 116.4(3) . 2_765
N4 C12 C13 120.5(3) . .
C13 C12 C9 123.0(3) . 2_765
F2 C13 C12 117.7(3) . .
F2 C13 C14 120.7(3) . .
C14 C13 C12 121.7(3) . .
C13 C14 H14 121.3 . .
C13 C14 C15 117.3(3) . .
C15 C14 H14 121.3 . .
C14 C15 H15 120.1 . .
C16 C15 C14 119.7(3) . .
C16 C15 H15 120.1 . .
N4 C16 C15 122.8(3) . .
N4 C16 H16 118.6 . .
C15 C16 H16 118.6 . .
F5 B1 F4 102.1(6) . .
F5 B1 F7 112.1(6) . .
F6 B1 F4 108.3(7) . .
F6 B1 F5 116.5(6) . .
F6 B1 F7 113.6(5) . .
F7 B1 F4 102.4(5) . .
F8 B2 F11 101.5(7) . .
F8 B2 F9A 108.4(5) . .
F9 B2 F8 111.5(9) . .
F9 B2 F11 97.1(18) . .
F10 B2 F8 111.4(7) . .
F10 B2 F9 124.3(15) . .
F10 B2 F11 107(2) . .
F10A B2 F8 114.4(8) . .
F10A B2 F9A 99.8(10) . .
F11A B2 F8 114.2(7) . .
F11A B2 F10A 105.4(10) . .
F11A B2 F9A 113.8(12) . .

loop_
_geom_bond_atom_site_label_1
_geom_bond_atom_site_label_2
_geom_bond_distance
_geom_bond_site_symmetry_2
Fe1 N1 2.002(2) 3_665
Fe1 N1 2.002(2) .
Fe1 N1 2.002(2) 2_655
Fe1 N2 1.976(2) 2_655
Fe1 N2 1.976(2) .
Fe1 N2 1.976(2) 3_665
F1 C5 1.342(4) .
N1 C1 1.504(4) .
N1 C2 1.494(4) .
N1 C3 1.483(4) .
N2 C4 1.364(4) .
N2 C8 1.350(4) .
C1 H1A 0.9900 .
C1 H1B 0.9900 .
C1 C2 1.519(4) 2_655
C2 C1 1.519(4) 3_665
C2 H2A 0.9900 .
C2 H2B 0.9900 .
C3 H3A 0.9900 .
C3 H3B 0.9900 .
C3 C4 1.515(4) .
C4 C5 1.379(4) .
C5 C6 1.383(4) .
C6 H6 0.9500 .
C6 C7 1.381(5) .
C7 H7 0.9500 .
C7 C8 1.385(4) .
C8 H8 0.9500 .
Fe3 N5 2.000(3) .
Fe3 N5 2.000(3) 2_665
Fe3 N5 2.000(3) 3_565
Fe3 N6 1.968(2) 3_565
Fe3 N6 1.968(2) 2_665
Fe3 N6 1.968(2) .
F3 C21 1.341(4) .
N5 C17 1.485(4) .
N5 C18 1.507(4) .
N5 C19 1.484(4) .
N6 C20 1.359(4) .
N6 C24 1.347(4) .
C17 H17A 0.9900 .
C17 H17B 0.9900 .
C17 C18 1.518(4) 2_665
C18 C17 1.518(4) 3_565
C18 H18A 0.9900 .
C18 H18B 0.9900 .
C19 H19A 0.9900 .
C19 H19B 0.9900 .
C19 C20 1.508(4) 2_665
C20 C19 1.508(4) 3_565
C20 C21 1.384(4) .
C21 C22 1.382(5) .
C22 H22 0.9500 .
C22 C23 1.389(5) .
C23 H23 0.9500 .
C23 C24 1.387(4) .
C24 H24 0.9500 .
Fe2 N3 1.995(3) .
Fe2 N3 1.995(3) 3_675
Fe2 N3 1.995(3) 2_765
Fe2 N4 1.964(3) 3_675
Fe2 N4 1.964(3) 2_765
Fe2 N4 1.964(3) .
F2 C13 1.343(4) .
N3 C9 1.487(4) .
N3 C10 1.513(4) .
N3 C11 1.492(4) .
N4 C12 1.361(4) .
N4 C16 1.346(4) .
C9 H9A 0.9900 .
C9 H9B 0.9900 .
C9 C12 1.502(4) 3_675
C10 H10A 0.9900 .
C10 H10B 0.9900 .
C10 C11 1.518(5) 3_675
C11 C10 1.518(5) 2_765
C11 H11A 0.9900 .
C11 H11B 0.9900 .
C12 C9 1.502(4) 2_765
C12 C13 1.377(4) .
C13 C14 1.373(5) .
C14 H14 0.9500 .
C14 C15 1.378(4) .
C15 H15 0.9500 .
C15 C16 1.375(4) .
C16 H16 0.9500 .
F4 B1 1.393(8) .
F5 B1 1.346(7) .
F6 B1 1.322(6) .
F7 B1 1.388(5) .
F8 B2 1.375(5) .
F9 B2 1.290(12) .
F10 B2 1.200(10) .
F11 B2 1.500(14) .
B2 F10A 1.351(10) .
B2 F11A 1.285(8) .
B2 F9A 1.534(10) .

loop_
_geom_torsion_atom_site_label_1
_geom_torsion_atom_site_label_2
_geom_torsion_atom_site_label_3
_geom_torsion_atom_site_label_4
_geom_torsion
_geom_torsion_site_symmetry_1
_geom_torsion_site_symmetry_4
Fe1 N1 C1 C2 -19.4(3) . 2_655
Fe1 N1 C2 C1 -45.6(2) . 3_665
Fe1 N1 C3 C4 36.8(3) . .
Fe1 N2 C4 C3 4.9(3) . .
Fe1 N2 C4 C5 -179.7(2) . .
Fe1 N2 C8 C7 179.5(2) . .
F1 C5 C6 C7 -177.7(3) . .
N1 C3 C4 N2 -28.4(3) . .
N1 C3 C4 C5 156.4(3) . .
N2 C4 C5 F1 178.8(3) . .
N2 C4 C5 C6 -0.2(4) . .
C1 N1 C2 C1 73.4(3) . 3_665
C1 N1 C3 C4 -82.8(3) . .
C2 N1 C1 C2 -136.2(2) . 2_655
C2 N1 C3 C4 153.1(2) . .
C3 N1 C1 C2 98.6(3) . 2_655
C3 N1 C2 C1 -162.5(2) . 3_665
C3 C4 C5 F1 -6.1(4) . .
C3 C4 C5 C6 174.8(3) . .
C4 N2 C8 C7 1.0(4) . .
C4 C5 C6 C7 1.3(4) . .
C5 C6 C7 C8 -1.3(4) . .
C6 C7 C8 N2 0.1(4) . .
C8 N2 C4 C3 -176.4(3) . .
C8 N2 C4 C5 -1.0(4) . .
Fe3 N5 C17 C18 -46.0(3) . 2_665
Fe3 N5 C18 C17 -19.5(3) . 3_565
Fe3 N5 C19 C20 34.6(3) . 2_665
Fe3 N6 C20 C19 3.2(3) . 3_565
Fe3 N6 C20 C21 180.0(2) . .
Fe3 N6 C24 C23 -179.1(2) . .
F3 C21 C22 C23 -179.3(3) . .
N6 C20 C21 F3 179.9(3) . .
N6 C20 C21 C22 -1.1(4) . .
C17 N5 C18 C17 -136.4(3) . 3_565
C17 N5 C19 C20 151.4(2) . 2_665
C18 N5 C17 C18 72.9(3) . 2_665
C18 N5 C19 C20 -84.3(3) . 2_665
C19 N5 C17 C18 -163.6(2) . 2_665
C19 N5 C18 C17 98.3(3) . 3_565
C19 C20 C21 F3 -3.4(4) 3_565 .
C19 C20 C21 C22 175.6(3) 3_565 .
C20 N6 C24 C23 1.6(4) . .
C20 C21 C22 C23 1.8(5) . .
C21 C22 C23 C24 -0.8(4) . .
C22 C23 C24 N6 -0.8(4) . .
C24 N6 C20 C19 -177.4(3) . 3_565
C24 N6 C20 C21 -0.6(4) . .
Fe2 N3 C9 C12 34.8(3) . 3_675
Fe2 N3 C10 C11 -19.9(3) . 3_675
Fe2 N3 C11 C10 -45.4(3) . 2_765
Fe2 N4 C12 C9 1.3(3) . 2_765
Fe2 N4 C12 C13 177.6(2) . .
Fe2 N4 C16 C15 -176.2(2) . .
F2 C13 C14 C15 -178.7(3) . .
N4 C12 C13 F2 179.3(3) . .
N4 C12 C13 C14 -1.7(5) . .
C9 N3 C10 C11 98.3(3) . 3_675
C9 N3 C11 C10 -162.7(3) . 2_765
C9 C12 C13 F2 -4.6(4) 2_765 .
C9 C12 C13 C14 174.4(3) 2_765 .
C10 N3 C9 C12 -84.2(3) . 3_675
C10 N3 C11 C10 72.8(4) . 2_765
C11 N3 C9 C12 151.1(3) . 3_675
C11 N3 C10 C11 -136.3(3) . 3_675
C12 N4 C16 C15 1.0(4) . .
C12 C13 C14 C15 2.3(5) . .
C13 C14 C15 C16 -1.2(5) . .
C14 C15 C16 N4 -0.4(4) . .
C16 N4 C12 C9 -176.3(3) . 2_765
C16 N4 C12 C13 0.1(4) . .

loop_
_twin_individual_id
_twin_individual_mass_fraction_refined
1 0.5055(12)
2 0.4945(12)
